data_4068038
loop_
_publ_author_name
'Himmelspach, Alexander'
'Sprenger, Jan A. P.'
'Warneke, Jonas'
'Z\"ahres, Manfred'
'Finze, Maik'

_publ_section_title
;
 Mercury(II) Complexes of the Carba-closo-dodecaboranyl Ligands
 [closo-1-CB11X11]2--(X = H, F, Cl, Br, I)
;
_journal_issue 4
_journal_name_full Organometallics
_journal_page_first 1566
_journal_paper_doi 10.1021/om201023h
_journal_volume 31
_journal_year 2012
_chemical_formula_moiety 'C14 H24 B22 Br22 Cs2 Hg O4'
_chemical_formula_sum 'C14 H24 B22 Br22 Cs2 Hg O4'
_chemical_formula_weight 2718.58
_chemical_name_systematic
;
 ?
;
_space_group_IT_number 2
_symmetry_cell_setting triclinic
_symmetry_space_group_name_Hall '-P 1'
_symmetry_space_group_name_H-M 'P -1'
_atom_sites_solution_hydrogens geom
_atom_sites_solution_primary direct
_atom_sites_solution_secondary difmap
_audit_creation_method SHELXL-97
_cell_angle_alpha 70.20(4)
_cell_angle_beta 66.00(3)
_cell_angle_gamma 65.59(3)
_cell_formula_units_Z 1
_cell_length_a 11.853(2)
_cell_length_b 12.584(3)
_cell_length_c 12.958(3)
_cell_measurement_reflns_used 2000
_cell_measurement_temperature 290(2)
_cell_measurement_theta_max 25.00
_cell_measurement_theta_min 2.13
_cell_volume 1573.7(8)
_computing_cell_refinement 'CrysAlis RED (Kuma Diffraction, 2000)'
_computing_data_collection 'CrysAlis CCD (Kuma Diffraction, 2000)'
_computing_data_reduction 'CrysAlis RED'
_computing_molecular_graphics 'Diamond3.1 (Crystal Impact GbR, 2006)'
_computing_publication_material 'SHELXL-97 (Sheldrick, 1997)'
_computing_structure_refinement 'SHELXL-97 (Sheldrick, 1997)'
_computing_structure_solution 'SHELXS-97 (Sheldrick, 1990)'
_diffrn_ambient_temperature 290(2)
_diffrn_measured_fraction_theta_full 0.989
_diffrn_measured_fraction_theta_max 0.989
_diffrn_measurement_device_type 'Stoe STADI CCD'
_diffrn_measurement_method \f-scans
_diffrn_radiation_monochromator graphite
_diffrn_radiation_source 'fine-focus sealed tube'
_diffrn_radiation_type MoK\a
_diffrn_radiation_wavelength 0.71073
_diffrn_reflns_av_R_equivalents 0.0484
_diffrn_reflns_av_sigmaI/netI 0.0622
_diffrn_reflns_limit_h_max 14
_diffrn_reflns_limit_h_min -14
_diffrn_reflns_limit_k_max 14
_diffrn_reflns_limit_k_min -14
_diffrn_reflns_limit_l_max 15
_diffrn_reflns_limit_l_min -15
_diffrn_reflns_number 13939
_diffrn_reflns_theta_full 25.00
_diffrn_reflns_theta_max 25.00
_diffrn_reflns_theta_min 2.13
_exptl_absorpt_coefficient_mu 17.577
_exptl_absorpt_correction_T_max 0.0496
_exptl_absorpt_correction_T_min 0.0071
_exptl_absorpt_correction_type numerical
_exptl_absorpt_process_details 'X-RED 1.20 (Stoe & Cie, 1996)'
_exptl_crystal_colour colourless
_exptl_crystal_density_diffrn 2.869
_exptl_crystal_density_method 'not measured'
_exptl_crystal_description block
_exptl_crystal_F_000 1210
_exptl_crystal_size_max 0.20
_exptl_crystal_size_mid 0.20
_exptl_crystal_size_min 0.15
_refine_diff_density_max 1.753
_refine_diff_density_min -1.472
_refine_diff_density_rms 0.238
_refine_ls_extinction_method none
_refine_ls_goodness_of_fit_ref 1.045
_refine_ls_hydrogen_treatment constr
_refine_ls_matrix_type full
_refine_ls_number_parameters 299
_refine_ls_number_reflns 5478
_refine_ls_number_restraints 0
_refine_ls_restrained_S_all 1.045
_refine_ls_R_factor_all 0.0754
_refine_ls_R_factor_gt 0.0435
_refine_ls_shift/su_max 0.001
_refine_ls_shift/su_mean 0.000
_refine_ls_structure_factor_coef Fsqd
_refine_ls_weighting_details 'calc w=1/[\s^2^(Fo^2^)+(0.0523P)^2^+0.0000P] where P=(Fo^2^+2Fc^2^)/3'
_refine_ls_weighting_scheme calc
_refine_ls_wR_factor_gt 0.0981
_refine_ls_wR_factor_ref 0.1192
_reflns_number_gt 3425
_reflns_number_total 5478
_reflns_threshold_expression >2sigma(I)
_cod_data_source_file om201023h_si_001.cif
_cod_data_source_block Cs2[1,1-Hg(closo-1-CB11Br11)2](Me2CO)4
_cod_database_code 4068038

loop_
_symmetry_equiv_pos_as_xyz
'x, y, z'
'-x, -y, -z'

loop_
_atom_site_label
_atom_site_type_symbol
_atom_site_fract_x
_atom_site_fract_y
_atom_site_fract_z
_atom_site_U_iso_or_equiv
_atom_site_adp_type
_atom_site_occupancy
_atom_site_symmetry_multiplicity
_atom_site_calc_flag
_atom_site_refinement_flags
Cs1 Cs 0.72272(8) 0.16325(8) 0.36069(8) 0.0685(3) Uani 1 1 d .
Hg1 Hg 0.0000 0.5000 0.5000 0.04074(17) Uani 1 2 d S
C1 C 0.1090(9) 0.3878(8) 0.3820(8) 0.037(2) Uani 1 1 d .
B2 B 0.0388(12) 0.3069(10) 0.3592(11) 0.042(3) Uani 1 1 d .
Br2 Br -0.13934(11) 0.31665(12) 0.45226(11) 0.0581(3) Uani 1 1 d .
B3 B 0.0752(11) 0.4299(10) 0.2547(10) 0.038(3) Uani 1 1 d .
Br3 Br -0.06273(12) 0.57637(11) 0.22551(11) 0.0662(4) Uani 1 1 d .
B4 B 0.2230(11) 0.4379(11) 0.2539(11) 0.044(3) Uani 1 1 d .
Br4 Br 0.24191(14) 0.59095(11) 0.23157(13) 0.0717(4) Uani 1 1 d .
B5 B 0.2755(11) 0.3179(10) 0.3642(10) 0.037(3) Uani 1 1 d .
Br5 Br 0.35427(12) 0.33792(12) 0.45841(11) 0.0630(4) Uani 1 1 d .
B6 B 0.1610(12) 0.2363(10) 0.4300(10) 0.041(3) Uani 1 1 d .
Br6 Br 0.11711(12) 0.16970(11) 0.59377(9) 0.0587(3) Uani 1 1 d .
B7 B 0.1126(11) 0.2947(11) 0.2121(10) 0.041(3) Uani 1 1 d .
Br7 Br 0.01649(13) 0.28455(13) 0.12965(11) 0.0699(4) Uani 1 1 d .
B8 B 0.2248(12) 0.3773(11) 0.1485(10) 0.046(3) Uani 1 1 d .
Br8 Br 0.26189(14) 0.46100(13) -0.01196(10) 0.0740(4) Uani 1 1 d .
B9 B 0.3506(11) 0.3076(11) 0.2171(11) 0.045(3) Uani 1 1 d .
Br9 Br 0.52767(12) 0.31278(13) 0.13542(12) 0.0684(4) Uani 1 1 d .
B10 B 0.3142(11) 0.1831(11) 0.3236(10) 0.042(3) Uani 1 1 d .
Br10 Br 0.44980(11) 0.04101(10) 0.36757(10) 0.0599(3) Uani 1 1 d .
B11 B 0.1657(12) 0.1737(11) 0.3214(11) 0.048(3) Uani 1 1 d .
Br11 Br 0.13371(13) 0.02528(11) 0.36244(11) 0.0642(4) Uani 1 1 d .
B12 B 0.2845(11) 0.2193(11) 0.1882(10) 0.043(3) Uani 1 1 d .
Br12 Br 0.38673(12) 0.11661(11) 0.07950(10) 0.0603(3) Uani 1 1 d .
O1 O 0.5759(9) 0.2953(10) 0.5656(8) 0.084(3) Uani 1 1 d .
C2 C 0.5218(13) 0.3208(14) 0.6576(12) 0.066(4) Uani 1 1 d .
C3 C 0.546(3) 0.2351(19) 0.7652(17) 0.163(10) Uani 1 1 d .
H3A H 0.4820 0.1947 0.8015 0.244 Uiso 1 1 calc R
H3B H 0.5399 0.2778 0.8171 0.244 Uiso 1 1 calc R
H3C H 0.6314 0.1778 0.7459 0.244 Uiso 1 1 calc R
C4 C 0.4372(15) 0.4406(14) 0.6705(13) 0.091(5) Uani 1 1 d .
H4A H 0.4229 0.4864 0.5982 0.137 Uiso 1 1 calc R
H4B H 0.4772 0.4772 0.6939 0.137 Uiso 1 1 calc R
H4C H 0.3552 0.4378 0.7280 0.137 Uiso 1 1 calc R
O2 O 0.8336(13) 0.0628(12) 0.1433(12) 0.127(5) Uani 1 1 d .
C5 C 0.8136(16) 0.0268(17) 0.0776(16) 0.097(6) Uani 1 1 d .
C6 C 0.785(2) -0.0883(19) 0.1191(17) 0.137(8) Uani 1 1 d .
H6A H 0.8567 -0.1515 0.1411 0.206 Uiso 1 1 calc R
H6B H 0.7722 -0.1052 0.0584 0.206 Uiso 1 1 calc R
H6C H 0.7073 -0.0823 0.1845 0.206 Uiso 1 1 calc R
C7 C 0.815(2) 0.086(2) -0.0435(18) 0.154(9) Uani 1 1 d .
H7A H 0.8434 0.1544 -0.0665 0.232 Uiso 1 1 calc R
H7B H 0.7289 0.1112 -0.0487 0.232 Uiso 1 1 calc R
H7C H 0.8739 0.0313 -0.0935 0.232 Uiso 1 1 calc R

loop_
_atom_site_aniso_label
_atom_site_aniso_U_11
_atom_site_aniso_U_22
_atom_site_aniso_U_33
_atom_site_aniso_U_23
_atom_site_aniso_U_13
_atom_site_aniso_U_12
Cs1 0.0697(5) 0.0644(6) 0.0833(6) -0.0240(5) -0.0304(4) -0.0190(4)
Hg1 0.0408(3) 0.0367(3) 0.0476(4) -0.0135(3) -0.0174(3) -0.0077(3)
C1 0.037(5) 0.027(5) 0.044(6) 0.000(5) -0.014(5) -0.011(4)
B2 0.047(7) 0.025(6) 0.061(8) -0.015(6) -0.032(6) 0.002(5)
Br2 0.0402(6) 0.0707(8) 0.0700(8) -0.0289(7) -0.0108(5) -0.0187(6)
B3 0.034(6) 0.041(7) 0.036(6) -0.013(5) -0.009(5) -0.008(5)
Br3 0.0605(8) 0.0508(8) 0.0745(8) -0.0122(6) -0.0352(7) 0.0075(6)
B4 0.032(6) 0.047(8) 0.051(7) -0.015(6) -0.019(5) -0.001(5)
Br4 0.0824(10) 0.0452(8) 0.0888(10) -0.0118(7) -0.0227(8) -0.0270(7)
B5 0.039(6) 0.043(7) 0.039(6) -0.009(5) -0.019(5) -0.016(5)
Br5 0.0565(7) 0.0767(9) 0.0751(8) -0.0284(7) -0.0326(6) -0.0172(6)
B6 0.047(7) 0.033(7) 0.047(7) -0.002(6) -0.024(6) -0.010(5)
Br6 0.0743(8) 0.0523(7) 0.0421(7) -0.0055(6) -0.0193(6) -0.0156(6)
B7 0.043(7) 0.045(7) 0.037(6) -0.015(6) -0.015(5) -0.008(6)
Br7 0.0650(8) 0.0923(10) 0.0710(8) -0.0339(8) -0.0360(7) -0.0145(7)
B8 0.051(7) 0.044(8) 0.038(7) -0.007(6) -0.014(6) -0.012(6)
Br8 0.0881(10) 0.0676(9) 0.0435(7) 0.0012(6) -0.0186(7) -0.0154(7)
B9 0.040(7) 0.041(7) 0.052(7) -0.017(6) -0.014(6) -0.004(6)
Br9 0.0434(7) 0.0798(10) 0.0746(9) -0.0195(7) -0.0070(6) -0.0212(6)
B10 0.035(6) 0.039(7) 0.043(7) -0.009(6) -0.015(5) 0.000(5)
Br10 0.0562(7) 0.0475(7) 0.0656(8) -0.0119(6) -0.0300(6) 0.0040(6)
B11 0.043(7) 0.041(7) 0.055(8) -0.012(6) -0.019(6) -0.003(6)
Br11 0.0784(9) 0.0478(8) 0.0720(8) -0.0180(6) -0.0159(7) -0.0284(6)
B12 0.040(7) 0.047(8) 0.039(7) -0.013(6) -0.007(5) -0.013(6)
Br12 0.0655(8) 0.0549(8) 0.0538(7) -0.0251(6) -0.0155(6) -0.0050(6)
O1 0.079(7) 0.119(8) 0.067(6) -0.037(6) -0.021(5) -0.032(6)
C2 0.055(8) 0.088(11) 0.062(9) -0.016(8) -0.016(7) -0.030(8)
C3 0.26(3) 0.111(17) 0.093(15) -0.019(13) -0.054(16) -0.035(17)
C4 0.086(11) 0.094(12) 0.080(11) -0.008(9) -0.030(8) -0.020(9)
O2 0.139(11) 0.126(11) 0.146(11) -0.063(9) -0.065(9) -0.022(8)
C5 0.091(12) 0.082(13) 0.112(14) -0.053(11) -0.048(10) 0.021(9)
C6 0.20(2) 0.115(18) 0.112(15) -0.036(13) -0.083(15) -0.016(16)
C7 0.132(18) 0.15(2) 0.123(17) -0.005(15) -0.059(14) 0.012(14)

loop_
_atom_type_symbol
_atom_type_description
_atom_type_scat_dispersion_real
_atom_type_scat_dispersion_imag
_atom_type_scat_source
C C 0.0033 0.0016 'International Tables Vol C Tables 4.2.6.8 and 6.1.1.4'
B B 0.0013 0.0007 'International Tables Vol C Tables 4.2.6.8 and 6.1.1.4'
Br Br -0.2901 2.4595 'International Tables Vol C Tables 4.2.6.8 and 6.1.1.4'
Cs Cs -0.3680 2.1192 'International Tables Vol C Tables 4.2.6.8 and 6.1.1.4'
Hg Hg -2.3894 9.2266 'International Tables Vol C Tables 4.2.6.8 and 6.1.1.4'
O O 0.0106 0.0060 'International Tables Vol C Tables 4.2.6.8 and 6.1.1.4'
H H 0.0000 0.0000 'International Tables Vol C Tables 4.2.6.8 and 6.1.1.4'

loop_
_geom_angle_atom_site_label_1
_geom_angle_atom_site_label_2
_geom_angle_atom_site_label_3
_geom_angle
_geom_angle_site_symmetry_1
O2 Cs1 O1 171.0(3) .
C1 Hg1 C1 180.000(1) 2_566
B2 C1 B3 61.7(7) .
B2 C1 B6 63.0(6) .
B3 C1 B6 113.5(8) .
B2 C1 B5 113.6(8) .
B3 C1 B5 112.3(7) .
B6 C1 B5 62.6(6) .
B2 C1 B4 112.3(8) .
B3 C1 B4 61.8(6) .
B6 C1 B4 112.7(8) .
B5 C1 B4 61.0(6) .
B2 C1 Hg1 120.1(7) .
B3 C1 Hg1 117.9(6) .
B6 C1 Hg1 120.1(7) .
B5 C1 Hg1 118.5(6) .
B4 C1 Hg1 117.3(7) .
C1 B2 B3 59.3(6) .
C1 B2 B7 107.0(9) .
B3 B2 B7 61.0(7) .
C1 B2 B11 106.5(8) .
B3 B2 B11 109.1(9) .
B7 B2 B11 60.3(7) .
C1 B2 B6 58.7(6) .
B3 B2 B6 108.0(9) .
B7 B2 B6 108.9(8) .
B11 B2 B6 60.7(6) .
C1 B2 Br2 117.7(7) .
B3 B2 Br2 120.7(6) .
B7 B2 Br2 126.9(7) .
B11 B2 Br2 125.0(8) .
B6 B2 Br2 117.8(8) .
C1 B3 B2 59.1(6) .
C1 B3 B8 106.6(7) .
B2 B3 B8 108.5(8) .
C1 B3 B4 60.9(6) .
B2 B3 B4 109.5(8) .
B8 B3 B4 59.4(7) .
C1 B3 B7 106.2(8) .
B2 B3 B7 60.1(7) .
B8 B3 B7 60.3(7) .
B4 B3 B7 108.4(8) .
C1 B3 Br3 119.9(7) .
B2 B3 Br3 120.7(7) .
B8 B3 Br3 124.3(7) .
B4 B3 Br3 119.2(8) .
B7 B3 Br3 125.0(7) .
B9 B4 B8 61.5(7) .
B9 B4 C1 105.2(9) .
B8 B4 C1 104.2(9) .
B9 B4 B5 59.9(7) .
B8 B4 B5 108.5(9) .
C1 B4 B5 58.7(6) .
B9 B4 B3 108.7(9) .
B8 B4 B3 59.8(7) .
C1 B4 B3 57.4(6) .
B5 B4 B3 106.8(9) .
B9 B4 Br4 125.9(8) .
B8 B4 Br4 127.1(8) .
C1 B4 Br4 119.1(7) .
B5 B4 Br4 119.1(7) .
B3 B4 Br4 120.6(7) .
C1 B5 B10 104.9(7) .
C1 B5 B9 105.8(7) .
B10 B5 B9 60.2(7) .
C1 B5 B4 60.3(6) .
B10 B5 B4 107.5(7) .
B9 B5 B4 59.2(6) .
C1 B5 B6 57.8(6) .
B10 B5 B6 60.5(7) .
B9 B5 B6 108.7(8) .
B4 B5 B6 108.2(7) .
C1 B5 Br5 120.4(7) .
B10 B5 Br5 125.0(7) .
B9 B5 Br5 125.3(7) .
B4 B5 Br5 120.8(8) .
B6 B5 Br5 119.6(7) .
B5 Br5 Cs1 107.5(3) .
C1 B6 B2 58.4(6) .
C1 B6 B10 105.1(8) .
B2 B6 B10 107.5(8) .
C1 B6 B5 59.6(6) .
B2 B6 B5 107.5(8) .
B10 B6 B5 58.9(7) .
C1 B6 B11 105.4(8) .
B2 B6 B11 59.6(6) .
B10 B6 B11 60.8(7) .
B5 B6 B11 108.1(9) .
C1 B6 Br6 119.8(8) .
B2 B6 Br6 121.1(8) .
B10 B6 Br6 125.7(7) .
B5 B6 Br6 120.0(7) .
B11 B6 Br6 125.5(8) .
B2 B7 B11 60.1(6) .
B2 B7 B8 106.7(8) .
B11 B7 B8 108.2(8) .
B2 B7 B3 58.9(6) .
B11 B7 B3 107.2(8) .
B8 B7 B3 59.3(7) .
B2 B7 B12 108.0(7) .
B11 B7 B12 61.0(7) .
B8 B7 B12 59.4(7) .
B3 B7 B12 106.6(8) .
B2 B7 Br7 120.6(8) .
B11 B7 Br7 121.6(8) .
B8 B7 Br7 123.0(7) .
B3 B7 Br7 121.4(7) .
B12 B7 Br7 123.8(7) .
B4 B8 B3 60.8(7) .
B4 B8 B12 108.3(8) .
B3 B8 B12 108.5(9) .
B4 B8 B7 109.6(9) .
B3 B8 B7 60.4(7) .
B12 B8 B7 60.6(7) .
B4 B8 B9 59.1(6) .
B3 B8 B9 107.6(8) .
B12 B8 B9 60.2(7) .
B7 B8 B9 108.7(8) .
B4 B8 Br8 119.8(8) .
B3 B8 Br8 122.0(7) .
B12 B8 Br8 122.0(8) .
B7 B8 Br8 122.4(7) .
B9 B8 Br8 120.8(8) .
B4 B9 B5 60.9(7) .
B4 B9 B10 108.5(9) .
B5 B9 B10 59.8(7) .
B4 B9 B12 107.7(8) .
B5 B9 B12 108.3(9) .
B10 B9 B12 60.5(7) .
B4 B9 B8 59.4(6) .
B5 B9 B8 107.6(8) .
B10 B9 B8 107.2(9) .
B12 B9 B8 59.2(7) .
B4 B9 Br9 119.9(8) .
B5 B9 Br9 121.2(7) .
B10 B9 Br9 123.0(7) .
B12 B9 Br9 122.9(8) .
B8 B9 Br9 122.0(8) .
B9 Br9 Cs1 107.5(4) .
B5 B10 B9 59.9(7) .
B5 B10 B6 60.6(7) .
B9 B10 B6 108.5(8) .
B5 B10 B12 108.3(8) .
B9 B10 B12 60.3(7) .
B6 B10 B12 108.0(7) .
B5 B10 B11 108.6(8) .
B9 B10 B11 108.8(8) .
B6 B10 B11 59.8(7) .
B12 B10 B11 60.3(7) .
B5 B10 Br10 120.7(7) .
B9 B10 Br10 122.1(7) .
B6 B10 Br10 120.4(7) .
B12 B10 Br10 122.8(7) .
B11 B10 Br10 121.3(8) .
B2 B11 B7 59.6(6) .
B2 B11 B6 59.7(6) .
B7 B11 B6 107.7(9) .
B2 B11 B12 106.6(9) .
B7 B11 B12 59.8(7) .
B6 B11 B12 106.8(9) .
B2 B11 B10 106.4(9) .
B7 B11 B10 107.0(9) .
B6 B11 B10 59.4(7) .
B12 B11 B10 59.2(7) .
B2 B11 Br11 122.0(8) .
B7 B11 Br11 122.9(8) .
B6 B11 Br11 120.7(8) .
B12 B11 Br11 123.7(8) .
B10 B11 Br11 122.4(7) .
B8 B12 B9 60.6(7) .
B8 B12 B7 60.0(7) .
B9 B12 B7 108.6(8) .
B8 B12 B10 107.4(8) .
B9 B12 B10 59.2(7) .
B7 B12 B10 107.6(8) .
B8 B12 B11 107.3(8) .
B9 B12 B11 108.1(8) .
B7 B12 B11 59.2(6) .
B10 B12 B11 60.5(7) .
B8 B12 Br12 123.9(8) .
B9 B12 Br12 122.2(8) .
B7 B12 Br12 122.2(7) .
B10 B12 Br12 120.7(7) .
B11 B12 Br12 120.2(8) .
O1 C2 C4 121.3(13) .
O1 C2 C3 122.3(15) .
C4 C2 C3 116.2(14) .
C2 C3 H3A 109.5 .
C2 C3 H3B 109.5 .
H3A C3 H3B 109.5 .
C2 C3 H3C 109.5 .
H3A C3 H3C 109.5 .
H3B C3 H3C 109.5 .
C2 C4 H4A 109.5 .
C2 C4 H4B 109.5 .
H4A C4 H4B 109.5 .
C2 C4 H4C 109.5 .
H4A C4 H4C 109.5 .
H4B C4 H4C 109.5 .
O2 C5 C7 127(2) .
O2 C5 C6 119.0(18) .
C7 C5 C6 114.4(18) .
C5 C6 H6A 109.5 .
C5 C6 H6B 109.5 .
H6A C6 H6B 109.5 .
C5 C6 H6C 109.5 .
H6A C6 H6C 109.5 .
H6B C6 H6C 109.5 .
C5 C7 H7A 109.5 .
C5 C7 H7B 109.5 .
H7A C7 H7B 109.5 .
C5 C7 H7C 109.5 .
H7A C7 H7C 109.5 .
H7B C7 H7C 109.5 .

loop_
_geom_bond_atom_site_label_1
_geom_bond_atom_site_label_2
_geom_bond_distance
_geom_bond_site_symmetry_2
Cs1 O2 3.048(14) .
Cs1 O1 3.111(10) .
Hg1 C1 2.085(10) 2_566
Hg1 C1 2.085(10) .
C1 B2 1.709(15) .
C1 B3 1.712(14) .
C1 B6 1.714(15) .
C1 B5 1.748(14) .
C1 B4 1.775(16) .
B2 B3 1.753(18) .
B2 B7 1.775(17) .
B2 B11 1.785(17) .
B2 B6 1.788(14) .
B2 Br2 1.934(13) .
B3 B8 1.772(17) .
B3 B4 1.791(16) .
B3 B7 1.792(17) .
B3 Br3 1.937(11) .
B4 B9 1.759(16) .
B4 B8 1.765(17) .
B4 B5 1.788(16) .
B4 Br4 1.941(14) .
B5 B10 1.769(17) .
B5 B9 1.771(16) .
B5 B6 1.799(17) .
B5 Br5 1.938(10) .
B6 B10 1.797(17) .
B6 B11 1.805(17) .
B6 Br6 1.932(12) .
B7 B11 1.787(16) .
B7 B8 1.789(18) .
B7 B12 1.799(16) .
B7 Br7 1.913(11) .
B8 B12 1.777(18) .
B8 B9 1.803(16) .
B8 Br8 1.944(12) .
B9 B10 1.777(18) .
B9 B12 1.797(18) .
B9 Br9 1.947(13) .
B10 B12 1.799(15) .
B10 B11 1.824(17) .
B10 Br10 1.945(11) .
B11 B12 1.819(18) .
B11 Br11 1.914(14) .
B12 Br12 1.917(12) .
O1 C2 1.185(15) .
C2 C4 1.45(2) .
C2 C3 1.50(2) .
C3 H3A 0.9600 .
C3 H3B 0.9600 .
C3 H3C 0.9600 .
C4 H4A 0.9600 .
C4 H4B 0.9600 .
C4 H4C 0.9600 .
O2 C5 1.225(18) .
C5 C7 1.49(2) .
C5 C6 1.50(3) .
C6 H6A 0.9600 .
C6 H6B 0.9600 .
C6 H6C 0.9600 .
C7 H7A 0.9600 .
C7 H7B 0.9600 .
C7 H7C 0.9600 .

loop_
_geom_torsion_atom_site_label_1
_geom_torsion_atom_site_label_2
_geom_torsion_atom_site_label_3
_geom_torsion_atom_site_label_4
_geom_torsion
_geom_torsion_site_symmetry_1
_geom_torsion_site_symmetry_4
C1 Hg1 C1 B2 63(100) 2_566 .
C1 Hg1 C1 B3 135(100) 2_566 .
C1 Hg1 C1 B6 -11(100) 2_566 .
C1 Hg1 C1 B5 -84(100) 2_566 .
C1 Hg1 C1 B4 -154(100) 2_566 .
B6 C1 B2 B3 -141.6(8) . .
B5 C1 B2 B3 -103.5(8) . .
B4 C1 B2 B3 -36.6(7) . .
Hg1 C1 B2 B3 107.6(7) . .
B3 C1 B2 B7 39.5(7) . .
B6 C1 B2 B7 -102.1(8) . .
B5 C1 B2 B7 -64.0(9) . .
B4 C1 B2 B7 2.9(10) . .
Hg1 C1 B2 B7 147.1(6) . .
B3 C1 B2 B11 102.7(9) . .
B6 C1 B2 B11 -38.9(8) . .
B5 C1 B2 B11 -0.8(11) . .
B4 C1 B2 B11 66.1(10) . .
Hg1 C1 B2 B11 -149.7(7) . .
B3 C1 B2 B6 141.6(8) . .
B5 C1 B2 B6 38.1(8) . .
B4 C1 B2 B6 105.0(9) . .
Hg1 C1 B2 B6 -110.8(8) . .
B3 C1 B2 Br2 -111.0(8) . .
B6 C1 B2 Br2 107.3(9) . .
B5 C1 B2 Br2 145.4(7) . .
B4 C1 B2 Br2 -147.7(7) . .
Hg1 C1 B2 Br2 -3.5(10) . .
C1 B2 Br2 Cs1 173.0(6) . 1_455
B3 B2 Br2 Cs1 104.1(7) . 1_455
B7 B2 Br2 Cs1 29.0(10) . 1_455
B11 B2 Br2 Cs1 -47.6(9) . 1_455
B6 B2 Br2 Cs1 -119.7(7) . 1_455
B6 C1 B3 B2 37.1(8) . .
B5 C1 B3 B2 105.7(9) . .
B4 C1 B3 B2 141.2(8) . .
Hg1 C1 B3 B2 -111.1(8) . .
B2 C1 B3 B8 -101.9(9) . .
B6 C1 B3 B8 -64.9(11) . .
B5 C1 B3 B8 3.8(11) . .
B4 C1 B3 B8 39.3(8) . .
Hg1 C1 B3 B8 147.0(7) . .
B2 C1 B3 B4 -141.2(8) . .
B6 C1 B3 B4 -104.1(9) . .
B5 C1 B3 B4 -35.5(8) . .
Hg1 C1 B3 B4 107.7(8) . .
B2 C1 B3 B7 -38.8(7) . .
B6 C1 B3 B7 -1.8(11) . .
B5 C1 B3 B7 66.9(10) . .
B4 C1 B3 B7 102.4(8) . .
Hg1 C1 B3 B7 -149.9(7) . .
B2 C1 B3 Br3 110.0(9) . .
B6 C1 B3 Br3 147.0(8) . .
B5 C1 B3 Br3 -144.3(7) . .
B4 C1 B3 Br3 -108.8(9) . .
Hg1 C1 B3 Br3 -1.1(11) . .
B7 B2 B3 C1 -136.0(8) . .
B11 B2 B3 C1 -98.3(8) . .
B6 B2 B3 C1 -33.9(7) . .
Br2 B2 B3 C1 106.0(9) . .
C1 B2 B3 B8 98.7(8) . .
B7 B2 B3 B8 -37.3(7) . .
B11 B2 B3 B8 0.4(10) . .
B6 B2 B3 B8 64.8(10) . .
Br2 B2 B3 B8 -155.3(7) . .
C1 B2 B3 B4 35.5(8) . .
B7 B2 B3 B4 -100.5(8) . .
B11 B2 B3 B4 -62.8(10) . .
B6 B2 B3 B4 1.6(11) . .
Br2 B2 B3 B4 141.5(7) . .
C1 B2 B3 B7 136.0(8) . .
B11 B2 B3 B7 37.7(7) . .
B6 B2 B3 B7 102.1(9) . .
Br2 B2 B3 B7 -118.0(9) . .
C1 B2 B3 Br3 -108.7(8) . .
B7 B2 B3 Br3 115.4(8) . .
B11 B2 B3 Br3 153.1(7) . .
B6 B2 B3 Br3 -142.5(8) . .
Br2 B2 B3 Br3 -2.6(12) . .
B2 C1 B4 B9 -66.1(9) . .
B3 C1 B4 B9 -102.7(9) . .
B6 C1 B4 B9 2.7(10) . .
B5 C1 B4 B9 39.4(7) . .
Hg1 C1 B4 B9 148.6(6) . .
B2 C1 B4 B8 -2.3(10) . .
B3 C1 B4 B8 -38.9(7) . .
B6 C1 B4 B8 66.6(9) . .
B5 C1 B4 B8 103.2(8) . .
Hg1 C1 B4 B8 -147.6(6) . .
B2 C1 B4 B5 -105.5(8) . .
B3 C1 B4 B5 -142.1(8) . .
B6 C1 B4 B5 -36.7(8) . .
Hg1 C1 B4 B5 109.2(7) . .
B2 C1 B4 B3 36.6(7) . .
B6 C1 B4 B3 105.5(9) . .
B5 C1 B4 B3 142.1(8) . .
Hg1 C1 B4 B3 -108.7(7) . .
B2 C1 B4 Br4 146.2(7) . .
B3 C1 B4 Br4 109.6(8) . .
B6 C1 B4 Br4 -145.0(7) . .
B5 C1 B4 Br4 -108.3(8) . .
Hg1 C1 B4 Br4 0.9(9) . .
C1 B3 B4 B9 96.4(9) . .
B2 B3 B4 B9 61.6(10) . .
B8 B3 B4 B9 -38.8(8) . .
B7 B3 B4 B9 -2.3(11) . .
Br3 B3 B4 B9 -153.6(7) . .
C1 B3 B4 B8 135.2(9) . .
B2 B3 B4 B8 100.4(9) . .
B7 B3 B4 B8 36.5(8) . .
Br3 B3 B4 B8 -114.8(9) . .
B2 B3 B4 C1 -34.8(7) . .
B8 B3 B4 C1 -135.2(9) . .
B7 B3 B4 C1 -98.7(8) . .
Br3 B3 B4 C1 110.0(8) . .
C1 B3 B4 B5 33.2(7) . .
B2 B3 B4 B5 -1.5(11) . .
B8 B3 B4 B5 -102.0(9) . .
B7 B3 B4 B5 -65.4(10) . .
Br3 B3 B4 B5 143.2(7) . .
C1 B3 B4 Br4 -107.0(9) . .
B2 B3 B4 Br4 -141.8(8) . .
B8 B3 B4 Br4 117.8(9) . .
B7 B3 B4 Br4 154.3(7) . .
Br3 B3 B4 Br4 3.0(12) . .
B2 C1 B5 B10 1.4(10) . .
B3 C1 B5 B10 -66.2(10) . .
B6 C1 B5 B10 39.7(8) . .
B4 C1 B5 B10 -102.0(8) . .
Hg1 C1 B5 B10 150.8(6) . .
B2 C1 B5 B9 64.1(10) . .
B3 C1 B5 B9 -3.5(11) . .
B6 C1 B5 B9 102.4(9) . .
B4 C1 B5 B9 -39.3(8) . .
Hg1 C1 B5 B9 -146.4(7) . .
B2 C1 B5 B4 103.4(9) . .
B3 C1 B5 B4 35.8(8) . .
B6 C1 B5 B4 141.6(8) . .
Hg1 C1 B5 B4 -107.2(8) . .
B2 C1 B5 B6 -38.3(8) . .
B3 C1 B5 B6 -105.9(9) . .
B4 C1 B5 B6 -141.6(8) . .
Hg1 C1 B5 B6 111.2(8) . .
B2 C1 B5 Br5 -146.2(8) . .
B3 C1 B5 Br5 146.2(8) . .
B6 C1 B5 Br5 -107.9(9) . .
B4 C1 B5 Br5 110.4(9) . .
Hg1 C1 B5 Br5 3.3(10) . .
B9 B4 B5 C1 -134.9(9) . .
B8 B4 B5 C1 -95.7(9) . .
B3 B4 B5 C1 -32.7(7) . .
Br4 B4 B5 C1 108.2(9) . .
B9 B4 B5 B10 -37.5(8) . .
B8 B4 B5 B10 1.7(11) . .
C1 B4 B5 B10 97.4(8) . .
B3 B4 B5 B10 64.8(10) . .
Br4 B4 B5 B10 -154.3(7) . .
B8 B4 B5 B9 39.2(8) . .
C1 B4 B5 B9 134.9(9) . .
B3 B4 B5 B9 102.2(9) . .
Br4 B4 B5 B9 -116.9(9) . .
B9 B4 B5 B6 -101.4(9) . .
B8 B4 B5 B6 -62.2(10) . .
C1 B4 B5 B6 33.5(8) . .
B3 B4 B5 B6 0.9(11) . .
Br4 B4 B5 B6 141.8(8) . .
B9 B4 B5 Br5 115.3(9) . .
B8 B4 B5 Br5 154.5(8) . .
C1 B4 B5 Br5 -109.8(9) . .
B3 B4 B5 Br5 -142.4(7) . .
Br4 B4 B5 Br5 -1.5(12) . .
C1 B5 Br5 Cs1 -178.5(6) . .
B10 B5 Br5 Cs1 40.7(9) . .
B9 B5 Br5 Cs1 -35.0(9) . .
B4 B5 Br5 Cs1 -107.1(8) . .
B6 B5 Br5 Cs1 113.6(7) . .
O2 Cs1 Br5 B5 9.2(5) . .
O1 Cs1 Br5 B5 -175.6(5) . .
Br2 Cs1 Br5 B5 156.3(4) 1_655 .
Br6 Cs1 Br5 B5 -70.5(4) 2_656 .
Br10 Cs1 Br5 B5 -96.7(4) 2_656 .
Br9 Cs1 Br5 B5 32.3(4) . .
Br7 Cs1 Br5 B5 94.3(4) 1_655 .
Br10 Cs1 Br5 B5 -36.1(4) . .
Br11 Cs1 Br5 B5 -137.6(4) 2_656 .
B3 C1 B6 B2 -36.6(8) . .
B5 C1 B6 B2 -140.4(8) . .
B4 C1 B6 B2 -104.4(9) . .
Hg1 C1 B6 B2 110.8(8) . .
B2 C1 B6 B10 101.5(9) . .
B3 C1 B6 B10 64.9(10) . .
B5 C1 B6 B10 -39.0(7) . .
B4 C1 B6 B10 -2.9(10) . .
Hg1 C1 B6 B10 -147.7(6) . .
B2 C1 B6 B5 140.4(8) . .
B3 C1 B6 B5 103.9(8) . .
B4 C1 B6 B5 36.0(7) . .
Hg1 C1 B6 B5 -108.8(7) . .
B2 C1 B6 B11 38.2(8) . .
B3 C1 B6 B11 1.6(11) . .
B5 C1 B6 B11 -102.3(9) . .
B4 C1 B6 B11 -66.2(10) . .
Hg1 C1 B6 B11 149.0(7) . .
B2 C1 B6 Br6 -110.2(9) . .
B3 C1 B6 Br6 -146.8(7) . .
B5 C1 B6 Br6 109.3(8) . .
B4 C1 B6 Br6 145.4(7) . .
Hg1 C1 B6 Br6 0.6(11) . .
B3 B2 B6 C1 34.1(7) . .
B7 B2 B6 C1 98.9(9) . .
B11 B2 B6 C1 136.3(9) . .
Br2 B2 B6 C1 -107.1(8) . .
C1 B2 B6 B10 -97.3(9) . .
B3 B2 B6 B10 -63.2(10) . .
B7 B2 B6 B10 1.6(11) . .
B11 B2 B6 B10 39.0(9) . .
Br2 B2 B6 B10 155.6(7) . .
C1 B2 B6 B5 -35.2(7) . .
B3 B2 B6 B5 -1.1(11) . .
B7 B2 B6 B5 63.7(10) . .
B11 B2 B6 B5 101.1(9) . .
Br2 B2 B6 B5 -142.3(8) . .
C1 B2 B6 B11 -136.3(9) . .
B3 B2 B6 B11 -102.2(9) . .
B7 B2 B6 B11 -37.4(8) . .
Br2 B2 B6 B11 116.6(9) . .
C1 B2 B6 Br6 108.1(9) . .
B3 B2 B6 Br6 142.2(8) . .
B7 B2 B6 Br6 -153.0(8) . .
B11 B2 B6 Br6 -115.6(10) . .
Br2 B2 B6 Br6 1.0(12) . .
B10 B5 B6 C1 -134.9(8) . .
B9 B5 B6 C1 -97.3(8) . .
B4 B5 B6 C1 -34.6(8) . .
Br5 B5 B6 C1 109.3(8) . .
C1 B5 B6 B2 34.7(7) . .
B10 B5 B6 B2 -100.2(9) . .
B9 B5 B6 B2 -62.7(10) . .
B4 B5 B6 B2 0.1(11) . .
Br5 B5 B6 B2 143.9(7) . .
C1 B5 B6 B10 134.9(8) . .
B9 B5 B6 B10 37.5(7) . .
B4 B5 B6 B10 100.3(8) . .
Br5 B5 B6 B10 -115.9(8) . .
C1 B5 B6 B11 97.6(8) . .
B10 B5 B6 B11 -37.3(7) . .
B9 B5 B6 B11 0.2(10) . .
B4 B5 B6 B11 63.0(10) . .
Br5 B5 B6 B11 -153.2(7) . .
C1 B5 B6 Br6 -109.1(9) . .
B10 B5 B6 Br6 116.0(8) . .
B9 B5 B6 Br6 153.5(7) . .
B4 B5 B6 Br6 -143.7(7) . .
Br5 B5 B6 Br6 0.2(12) . .
C1 B6 Br6 Cs1 -176.6(7) . 2_656
B2 B6 Br6 Cs1 114.5(8) . 2_656
B10 B6 Br6 Cs1 -35.3(10) . 2_656
B5 B6 Br6 Cs1 -106.7(8) . 2_656
B11 B6 Br6 Cs1 41.7(9) . 2_656
C1 B2 B7 B11 99.6(8) . .
B3 B2 B7 B11 138.2(8) . .
B6 B2 B7 B11 37.6(8) . .
Br2 B2 B7 B11 -113.4(10) . .
C1 B2 B7 B8 -2.2(10) . .
B3 B2 B7 B8 36.5(7) . .
B11 B2 B7 B8 -101.8(9) . .
B6 B2 B7 B8 -64.2(10) . .
Br2 B2 B7 B8 144.8(8) . .
C1 B2 B7 B3 -38.7(7) . .
B11 B2 B7 B3 -138.2(8) . .
B6 B2 B7 B3 -100.6(9) . .
Br2 B2 B7 B3 108.3(9) . .
C1 B2 B7 B12 60.3(10) . .
B3 B2 B7 B12 99.0(9) . .
B11 B2 B7 B12 -39.3(8) . .
B6 B2 B7 B12 -1.7(12) . .
Br2 B2 B7 B12 -152.7(8) . .
C1 B2 B7 Br7 -149.1(7) . .
B3 B2 B7 Br7 -110.4(9) . .
B11 B2 B7 Br7 111.3(10) . .
B6 B2 B7 Br7 148.9(8) . .
Br2 B2 B7 Br7 -2.1(13) . .
C1 B3 B7 B2 38.4(7) . .
B8 B3 B7 B2 138.6(8) . .
B4 B3 B7 B2 102.4(8) . .
Br3 B3 B7 B2 -108.4(9) . .
C1 B3 B7 B11 1.2(10) . .
B2 B3 B7 B11 -37.2(8) . .
B8 B3 B7 B11 101.4(9) . .
B4 B3 B7 B11 65.2(10) . .
Br3 B3 B7 B11 -145.6(8) . .
C1 B3 B7 B8 -100.2(8) . .
B2 B3 B7 B8 -138.6(8) . .
B4 B3 B7 B8 -36.2(7) . .
Br3 B3 B7 B8 113.1(9) . .
C1 B3 B7 B12 -62.9(9) . .
B2 B3 B7 B12 -101.3(8) . .
B8 B3 B7 B12 37.3(8) . .
B4 B3 B7 B12 1.1(10) . .
Br3 B3 B7 B12 150.4(8) . .
C1 B3 B7 Br7 147.5(7) . .
B2 B3 B7 Br7 109.1(9) . .
B8 B3 B7 Br7 -112.3(9) . .
B4 B3 B7 Br7 -148.5(8) . .
Br3 B3 B7 Br7 0.8(13) . .
B2 B7 Br7 Cs1 -22.8(9) . 1_455
B11 B7 Br7 Cs1 48.8(9) . 1_455
B8 B7 Br7 Cs1 -164.2(7) . 1_455
B3 B7 Br7 Cs1 -92.7(8) . 1_455
B12 B7 Br7 Cs1 123.0(8) . 1_455
B9 B4 B8 B3 137.5(9) . .
C1 B4 B8 B3 37.7(7) . .
B5 B4 B8 B3 99.1(9) . .
Br4 B4 B8 B3 -107.3(9) . .
B9 B4 B8 B12 36.1(8) . .
C1 B4 B8 B12 -63.7(10) . .
B5 B4 B8 B12 -2.3(11) . .
B3 B4 B8 B12 -101.4(9) . .
Br4 B4 B8 B12 151.3(8) . .
B9 B4 B8 B7 100.6(9) . .
C1 B4 B8 B7 0.8(10) . .
B5 B4 B8 B7 62.1(10) . .
B3 B4 B8 B7 -36.9(8) . .
Br4 B4 B8 B7 -144.2(8) . .
C1 B4 B8 B9 -99.8(9) . .
B5 B4 B8 B9 -38.5(8) . .
B3 B4 B8 B9 -137.5(9) . .
Br4 B4 B8 B9 115.2(10) . .
B9 B4 B8 Br8 -110.2(10) . .
C1 B4 B8 Br8 150.0(7) . .
B5 B4 B8 Br8 -148.6(8) . .
B3 B4 B8 Br8 112.3(9) . .
Br4 B4 B8 Br8 5.0(13) . .
C1 B3 B8 B4 -39.9(8) . .
B2 B3 B8 B4 -102.2(8) . .
B7 B3 B8 B4 -139.4(8) . .
Br3 B3 B8 B4 106.4(10) . .
C1 B3 B8 B12 61.2(10) . .
B2 B3 B8 B12 -1.1(11) . .
B4 B3 B8 B12 101.1(9) . .
B7 B3 B8 B12 -38.3(8) . .
Br3 B3 B8 B12 -152.5(8) . .
C1 B3 B8 B7 99.5(8) . .
B2 B3 B8 B7 37.2(7) . .
B4 B3 B8 B7 139.4(8) . .
Br3 B3 B8 B7 -114.2(9) . .
C1 B3 B8 B9 -2.5(11) . .
B2 B3 B8 B9 -64.8(11) . .
B4 B3 B8 B9 37.4(8) . .
B7 B3 B8 B9 -102.0(9) . .
Br3 B3 B8 B9 143.8(8) . .
C1 B3 B8 Br8 -148.7(8) . .
B2 B3 B8 Br8 149.0(8) . .
B4 B3 B8 Br8 -108.8(10) . .
B7 B3 B8 Br8 111.8(9) . .
Br3 B3 B8 Br8 -2.4(14) . .
B2 B7 B8 B4 0.8(10) . .
B11 B7 B8 B4 -62.5(10) . .
B3 B7 B8 B4 37.1(7) . .
B12 B7 B8 B4 -100.5(9) . .
Br7 B7 B8 B4 146.7(7) . .
B2 B7 B8 B3 -36.3(7) . .
B11 B7 B8 B3 -99.6(8) . .
B12 B7 B8 B3 -137.6(8) . .
Br7 B7 B8 B3 109.6(9) . .
B2 B7 B8 B12 101.3(8) . .
B11 B7 B8 B12 37.9(8) . .
B3 B7 B8 B12 137.6(8) . .
Br7 B7 B8 B12 -112.8(9) . .
B2 B7 B8 B9 63.8(10) . .
B11 B7 B8 B9 0.4(11) . .
B3 B7 B8 B9 100.0(9) . .
B12 B7 B8 B9 -37.5(8) . .
Br7 B7 B8 B9 -150.3(8) . .
B2 B7 B8 Br8 -147.4(7) . .
B11 B7 B8 Br8 149.2(8) . .
B3 B7 B8 Br8 -111.2(9) . .
B12 B7 B8 Br8 111.2(10) . .
Br7 B7 B8 Br8 -1.5(13) . .
B8 B4 B9 B5 -137.0(9) . .
C1 B4 B9 B5 -38.8(7) . .
B3 B4 B9 B5 -99.0(9) . .
Br4 B4 B9 B5 106.0(9) . .
B8 B4 B9 B10 -99.5(9) . .
C1 B4 B9 B10 -1.3(10) . .
B5 B4 B9 B10 37.5(8) . .
B3 B4 B9 B10 -61.5(10) . .
Br4 B4 B9 B10 143.5(8) . .
B8 B4 B9 B12 -35.5(8) . .
C1 B4 B9 B12 62.6(10) . .
B5 B4 B9 B12 101.5(9) . .
B3 B4 B9 B12 2.5(11) . .
Br4 B4 B9 B12 -152.6(8) . .
C1 B4 B9 B8 98.2(9) . .
B5 B4 B9 B8 137.0(9) . .
B3 B4 B9 B8 38.0(8) . .
Br4 B4 B9 B8 -117.0(10) . .
B8 B4 B9 Br9 111.7(9) . .
C1 B4 B9 Br9 -150.1(7) . .
B5 B4 B9 Br9 -111.2(9) . .
B3 B4 B9 Br9 149.8(7) . .
Br4 B4 B9 Br9 -5.3(13) . .
C1 B5 B9 B4 39.7(8) . .
B10 B5 B9 B4 138.1(8) . .
B6 B5 B9 B4 100.5(8) . .
Br5 B5 B9 B4 -108.0(10) . .
C1 B5 B9 B10 -98.3(8) . .
B4 B5 B9 B10 -138.1(8) . .
B6 B5 B9 B10 -37.6(7) . .
Br5 B5 B9 B10 113.9(9) . .
C1 B5 B9 B12 -60.8(10) . .
B10 B5 B9 B12 37.6(7) . .
B4 B5 B9 B12 -100.5(9) . .
B6 B5 B9 B12 -0.1(10) . .
Br5 B5 B9 B12 151.4(8) . .
C1 B5 B9 B8 1.7(11) . .
B10 B5 B9 B8 100.1(9) . .
B4 B5 B9 B8 -38.0(8) . .
B6 B5 B9 B8 62.5(10) . .
Br5 B5 B9 B8 -146.0(8) . .
C1 B5 B9 Br9 149.1(7) . .
B10 B5 B9 Br9 -112.6(9) . .
B4 B5 B9 Br9 109.3(10) . .
B6 B5 B9 Br9 -150.2(7) . .
Br5 B5 B9 Br9 1.3(13) . .
B3 B8 B9 B4 -38.2(9) . .
B12 B8 B9 B4 -139.9(9) . .
B7 B8 B9 B4 -102.2(9) . .
Br8 B8 B9 B4 108.4(10) . .
B4 B8 B9 B5 38.7(8) . .
B3 B8 B9 B5 0.5(12) . .
B12 B8 B9 B5 -101.2(9) . .
B7 B8 B9 B5 -63.5(11) . .
Br8 B8 B9 B5 147.1(8) . .
B4 B8 B9 B10 101.7(9) . .
B3 B8 B9 B10 63.5(11) . .
B12 B8 B9 B10 -38.2(8) . .
B7 B8 B9 B10 -0.5(11) . .
Br8 B8 B9 B10 -149.9(8) . .
B4 B8 B9 B12 139.9(9) . .
B3 B8 B9 B12 101.6(9) . .
B7 B8 B9 B12 37.7(8) . .
Br8 B8 B9 B12 -111.7(10) . .
B4 B8 B9 Br9 -108.3(10) . .
B3 B8 B9 Br9 -146.5(8) . .
B12 B8 B9 Br9 111.8(9) . .
B7 B8 B9 Br9 149.5(8) . .
Br8 B8 B9 Br9 0.1(13) . .
B4 B9 Br9 Cs1 104.5(8) . .
B5 B9 Br9 Cs1 32.4(9) . .
B10 B9 Br9 Cs1 -39.6(9) . .
B12 B9 Br9 Cs1 -113.3(8) . .
B8 B9 Br9 Cs1 175.1(8) . .
O2 Cs1 Br9 B9 124.6(5) . .
O1 Cs1 Br9 B9 -56.0(4) . .
Br2 Cs1 Br9 B9 -115.7(4) 1_655 .
Br6 Cs1 Br9 B9 87.2(4) 2_656 .
Br5 Cs1 Br9 B9 -32.5(4) . .
Br10 Cs1 Br9 B9 19.9(4) 2_656 .
Br7 Cs1 Br9 B9 -168.7(4) 1_655 .
Br10 Cs1 Br9 B9 37.0(4) . .
Br11 Cs1 Br9 B9 19.4(4) 2_656 .
C1 B5 B10 B9 100.0(8) . .
B4 B5 B10 B9 37.0(8) . .
B6 B5 B10 B9 138.4(7) . .
Br5 B5 B10 B9 -114.4(9) . .
C1 B5 B10 B6 -38.4(7) . .
B9 B5 B10 B6 -138.4(7) . .
B4 B5 B10 B6 -101.3(8) . .
Br5 B5 B10 B6 107.3(9) . .
C1 B5 B10 B12 62.5(10) . .
B9 B5 B10 B12 -37.5(8) . .
B4 B5 B10 B12 -0.5(11) . .
B6 B5 B10 B12 100.9(8) . .
Br5 B5 B10 B12 -151.8(8) . .
C1 B5 B10 B11 -1.4(10) . .
B9 B5 B10 B11 -101.4(9) . .
B4 B5 B10 B11 -64.4(10) . .
B6 B5 B10 B11 37.0(7) . .
Br5 B5 B10 B11 144.2(8) . .
C1 B5 B10 Br10 -148.3(7) . .
B9 B5 B10 Br10 111.7(9) . .
B4 B5 B10 Br10 148.7(8) . .
B6 B5 B10 Br10 -109.9(9) . .
Br5 B5 B10 Br10 -2.6(13) . .
B4 B9 B10 B5 -38.0(7) . .
B12 B9 B10 B5 -138.3(8) . .
B8 B9 B10 B5 -100.7(8) . .
Br9 B9 B10 B5 109.6(9) . .
B4 B9 B10 B6 -0.3(11) . .
B5 B9 B10 B6 37.6(7) . .
B12 B9 B10 B6 -100.7(8) . .
B8 B9 B10 B6 -63.1(10) . .
Br9 B9 B10 B6 147.3(8) . .
B4 B9 B10 B12 100.3(9) . .
B5 B9 B10 B12 138.3(8) . .
B8 B9 B10 B12 37.6(8) . .
Br9 B9 B10 B12 -112.1(9) . .
B4 B9 B10 B11 63.1(10) . .
B5 B9 B10 B11 101.1(9) . .
B12 B9 B10 B11 -37.2(8) . .
B8 B9 B10 B11 0.4(11) . .
Br9 B9 B10 B11 -149.3(8) . .
B4 B9 B10 Br10 -147.5(8) . .
B5 B9 B10 Br10 -109.5(9) . .
B12 B9 B10 Br10 112.2(9) . .
B8 B9 B10 Br10 149.8(8) . .
Br9 B9 B10 Br10 0.1(13) . .
C1 B6 B10 B5 39.3(7) . .
B2 B6 B10 B5 100.3(8) . .
B11 B6 B10 B5 138.7(8) . .
Br6 B6 B10 B5 -106.6(9) . .
C1 B6 B10 B9 2.0(10) . .
B2 B6 B10 B9 63.0(11) . .
B5 B6 B10 B9 -37.3(7) . .
B11 B6 B10 B9 101.4(9) . .
Br6 B6 B10 B9 -143.9(8) . .
C1 B6 B10 B12 -61.9(10) . .
B2 B6 B10 B12 -0.9(12) . .
B5 B6 B10 B12 -101.2(9) . .
B11 B6 B10 B12 37.5(8) . .
Br6 B6 B10 B12 152.2(8) . .
C1 B6 B10 B11 -99.5(8) . .
B2 B6 B10 B11 -38.4(8) . .
B5 B6 B10 B11 -138.7(8) . .
Br6 B6 B10 B11 114.7(10) . .
C1 B6 B10 Br10 149.7(8) . .
B2 B6 B10 Br10 -149.2(8) . .
B5 B6 B10 Br10 110.4(9) . .
B11 B6 B10 Br10 -110.8(10) . .
Br6 B6 B10 Br10 3.9(14) . .
B5 B10 Br10 Cs1 99.7(8) . 2_656
B9 B10 Br10 Cs1 171.4(7) . 2_656
B6 B10 Br10 Cs1 28.0(9) . 2_656
B12 B10 Br10 Cs1 -115.6(8) . 2_656
B11 B10 Br10 Cs1 -42.9(9) . 2_656
B5 B10 Br10 Cs1 -34.2(9) . .
B9 B10 Br10 Cs1 37.4(9) . .
B6 B10 Br10 Cs1 -105.9(8) . .
B12 B10 Br10 Cs1 110.5(9) . .
B11 B10 Br10 Cs1 -176.9(7) . .
O2 Cs1 Br10 B10 -103.9(4) . .
O1 Cs1 Br10 B10 67.8(4) . .
Br2 Cs1 Br10 B10 68.3(4) 1_655 .
Br6 Cs1 Br10 B10 -172.0(4) 2_656 .
Br5 Cs1 Br10 B10 35.4(4) . .
Br10 Cs1 Br10 B10 124.1(4) 2_656 .
Br9 Cs1 Br10 B10 -36.6(4) . .
Br7 Cs1 Br10 B10 -78.4(4) 1_655 .
Br11 Cs1 Br10 B10 139.5(4) 2_656 .
O2 Cs1 Br10 Cs1 132.0(3) . 2_656
O1 Cs1 Br10 Cs1 -56.3(2) . 2_656
Br2 Cs1 Br10 Cs1 -55.80(10) 1_655 2_656
Br6 Cs1 Br10 Cs1 63.93(5) 2_656 2_656
Br5 Cs1 Br10 Cs1 -88.67(6) . 2_656
Br10 Cs1 Br10 Cs1 0.0 2_656 2_656
Br9 Cs1 Br10 Cs1 -160.74(5) . 2_656
Br7 Cs1 Br10 Cs1 157.51(5) 1_655 2_656
Br11 Cs1 Br10 Cs1 15.41(4) 2_656 2_656
C1 B2 B11 B7 -100.6(9) . .
B3 B2 B11 B7 -38.1(8) . .
B6 B2 B11 B7 -138.5(9) . .
Br2 B2 B11 B7 116.4(9) . .
C1 B2 B11 B6 38.0(8) . .
B3 B2 B11 B6 100.5(9) . .
B7 B2 B11 B6 138.5(9) . .
Br2 B2 B11 B6 -105.1(10) . .
C1 B2 B11 B12 -62.1(10) . .
B3 B2 B11 B12 0.4(10) . .
B7 B2 B11 B12 38.4(8) . .
B6 B2 B11 B12 -100.1(9) . .
Br2 B2 B11 B12 154.8(7) . .
C1 B2 B11 B10 -0.1(11) . .
B3 B2 B11 B10 62.4(10) . .
B7 B2 B11 B10 100.4(9) . .
B6 B2 B11 B10 -38.1(8) . .
Br2 B2 B11 B10 -143.2(8) . .
C1 B2 B11 Br11 147.4(8) . .
B3 B2 B11 Br11 -150.2(8) . .
B7 B2 B11 Br11 -112.1(9) . .
B6 B2 B11 Br11 109.4(10) . .
Br2 B2 B11 Br11 4.3(13) . .
B8 B7 B11 B2 99.2(9) . .
B3 B7 B11 B2 36.6(8) . .
B12 B7 B11 B2 136.5(9) . .
Br7 B7 B11 B2 -109.6(9) . .
B2 B7 B11 B6 -36.9(8) . .
B8 B7 B11 B6 62.3(10) . .
B3 B7 B11 B6 -0.2(11) . .
B12 B7 B11 B6 99.6(9) . .
Br7 B7 B11 B6 -146.5(8) . .
B2 B7 B11 B12 -136.5(9) . .
B8 B7 B11 B12 -37.2(8) . .
B3 B7 B11 B12 -99.8(9) . .
Br7 B7 B11 B12 114.0(9) . .
B2 B7 B11 B10 -99.4(9) . .
B8 B7 B11 B10 -0.2(11) . .
B3 B7 B11 B10 -62.7(10) . .
B12 B7 B11 B10 37.1(8) . .
Br7 B7 B11 B10 151.0(8) . .
B2 B7 B11 Br11 110.6(10) . .
B8 B7 B11 Br11 -150.2(8) . .
B3 B7 B11 Br11 147.3(8) . .
B12 B7 B11 Br11 -112.9(10) . .
Br7 B7 B11 Br11 1.0(13) . .
C1 B6 B11 B2 -37.6(8) . .
B10 B6 B11 B2 -136.5(9) . .
B5 B6 B11 B2 -100.1(9) . .
Br6 B6 B11 B2 108.5(10) . .
C1 B6 B11 B7 -0.8(11) . .
B2 B6 B11 B7 36.8(8) . .
B10 B6 B11 B7 -99.7(9) . .
B5 B6 B11 B7 -63.2(10) . .
Br6 B6 B11 B7 145.3(8) . .
C1 B6 B11 B12 62.2(10) . .
B2 B6 B11 B12 99.8(9) . .
B10 B6 B11 B12 -36.8(7) . .
B5 B6 B11 B12 -0.3(10) . .
Br6 B6 B11 B12 -151.8(8) . .
C1 B6 B11 B10 98.9(9) . .
B2 B6 B11 B10 136.5(9) . .
B5 B6 B11 B10 36.5(7) . .
Br6 B6 B11 B10 -115.0(9) . .
C1 B6 B11 Br11 -149.1(7) . .
B2 B6 B11 Br11 -111.5(10) . .
B10 B6 B11 Br11 111.9(9) . .
B5 B6 B11 Br11 148.4(7) . .
Br6 B6 B11 Br11 -3.1(13) . .
B5 B10 B11 B2 1.0(11) . .
B9 B10 B11 B2 -62.7(10) . .
B6 B10 B11 B2 38.3(8) . .
B12 B10 B11 B2 -99.9(9) . .
Br10 B10 B11 B2 147.6(8) . .
B5 B10 B11 B7 63.5(10) . .
B9 B10 B11 B7 -0.1(11) . .
B6 B10 B11 B7 100.8(9) . .
B12 B10 B11 B7 -37.4(8) . .
Br10 B10 B11 B7 -149.9(8) . .
B5 B10 B11 B6 -37.3(7) . .
B9 B10 B11 B6 -100.9(9) . .
B12 B10 B11 B6 -138.2(9) . .
Br10 B10 B11 B6 109.3(9) . .
B5 B10 B11 B12 100.9(9) . .
B9 B10 B11 B12 37.2(8) . .
B6 B10 B11 B12 138.2(9) . .
Br10 B10 B11 B12 -112.5(9) . .
B5 B10 B11 Br11 -146.3(8) . .
B9 B10 B11 Br11 150.0(8) . .
B6 B10 B11 Br11 -109.0(10) . .
B12 B10 B11 Br11 112.8(10) . .
Br10 B10 B11 Br11 0.3(13) . .
B2 B11 Br11 Cs1 -103.4(8) . 2_656
B7 B11 Br11 Cs1 -175.6(8) . 2_656
B6 B11 Br11 Cs1 -32.1(8) . 2_656
B12 B11 Br11 Cs1 111.1(8) . 2_656
B10 B11 Br11 Cs1 38.9(9) . 2_656
B4 B8 B12 B9 -35.6(8) . .
B3 B8 B12 B9 -100.1(9) . .
B7 B8 B12 B9 -138.3(8) . .
Br8 B8 B12 B9 109.8(10) . .
B4 B8 B12 B7 102.7(9) . .
B3 B8 B12 B7 38.2(7) . .
B9 B8 B12 B7 138.3(8) . .
Br8 B8 B12 B7 -111.9(9) . .
B4 B8 B12 B10 2.0(11) . .
B3 B8 B12 B10 -62.5(10) . .
B7 B8 B12 B10 -100.7(8) . .
B9 B8 B12 B10 37.6(8) . .
Br8 B8 B12 B10 147.4(8) . .
B4 B8 B12 B11 65.8(11) . .
B3 B8 B12 B11 1.3(11) . .
B7 B8 B12 B11 -36.9(7) . .
B9 B8 B12 B11 101.4(9) . .
Br8 B8 B12 B11 -148.8(8) . .
B4 B8 B12 Br12 -146.6(8) . .
B3 B8 B12 Br12 148.9(8) . .
B7 B8 B12 Br12 110.7(9) . .
B9 B8 B12 Br12 -111.0(10) . .
Br8 B8 B12 Br12 -1.2(14) . .
B4 B9 B12 B8 35.6(8) . .
B5 B9 B12 B8 100.0(9) . .
B10 B9 B12 B8 137.3(8) . .
Br9 B9 B12 B8 -110.5(10) . .
B4 B9 B12 B7 -1.8(11) . .
B5 B9 B12 B7 62.6(10) . .
B10 B9 B12 B7 99.9(8) . .
B8 B9 B12 B7 -37.4(8) . .
Br9 B9 B12 B7 -147.9(7) . .
B4 B9 B12 B10 -101.6(9) . .
B5 B9 B12 B10 -37.3(7) . .
B8 B9 B12 B10 -137.3(8) . .
Br9 B9 B12 B10 112.3(9) . .
B4 B9 B12 B11 -64.5(10) . .
B5 B9 B12 B11 -0.1(10) . .
B10 B9 B12 B11 37.2(7) . .
B8 B9 B12 B11 -100.1(9) . .
Br9 B9 B12 B11 149.4(8) . .
B4 B9 B12 Br12 149.3(8) . .
B5 B9 B12 Br12 -146.4(7) . .
B10 B9 B12 Br12 -109.1(9) . .
B8 B9 B12 Br12 113.6(9) . .
Br9 B9 B12 Br12 3.2(13) . .
B2 B7 B12 B8 -99.2(9) . .
B11 B7 B12 B8 -138.1(9) . .
B3 B7 B12 B8 -37.3(8) . .
Br7 B7 B12 B8 111.4(10) . .
B2 B7 B12 B9 -61.6(11) . .
B11 B7 B12 B9 -100.4(9) . .
B8 B7 B12 B9 37.7(8) . .
B3 B7 B12 B9 0.4(10) . .
Br7 B7 B12 B9 149.0(8) . .
B2 B7 B12 B10 1.1(12) . .
B11 B7 B12 B10 -37.8(8) . .
B8 B7 B12 B10 100.3(9) . .
B3 B7 B12 B10 63.0(10) . .
Br7 B7 B12 B10 -148.3(8) . .
B2 B7 B12 B11 38.9(8) . .
B8 B7 B12 B11 138.1(9) . .
B3 B7 B12 B11 100.8(8) . .
Br7 B7 B12 B11 -110.5(10) . .
B2 B7 B12 Br12 147.4(8) . .
B11 B7 B12 Br12 108.5(10) . .
B8 B7 B12 Br12 -113.4(10) . .
B3 B7 B12 Br12 -150.7(8) . .
Br7 B7 B12 Br12 -2.0(14) . .
B5 B10 B12 B8 -0.9(11) . .
B9 B10 B12 B8 -38.3(8) . .
B6 B10 B12 B8 63.2(11) . .
B11 B10 B12 B8 100.5(9) . .
Br10 B10 B12 B8 -149.4(8) . .
B5 B10 B12 B9 37.3(8) . .
B6 B10 B12 B9 101.4(9) . .
B11 B10 B12 B9 138.8(8) . .
Br10 B10 B12 B9 -111.1(10) . .
B5 B10 B12 B7 -64.2(11) . .
B9 B10 B12 B7 -101.5(9) . .
B6 B10 B12 B7 -0.1(12) . .
B11 B10 B12 B7 37.2(8) . .
Br10 B10 B12 B7 147.3(8) . .
B5 B10 B12 B11 -101.4(9) . .
B9 B10 B12 B11 -138.8(8) . .
B6 B10 B12 B11 -37.3(8) . .
Br10 B10 B12 B11 110.1(10) . .
B5 B10 B12 Br12 148.9(8) . .
B9 B10 B12 Br12 111.5(9) . .
B6 B10 B12 Br12 -147.0(8) . .
B11 B10 B12 Br12 -109.7(10) . .
Br10 B10 B12 Br12 0.4(13) . .
B2 B11 B12 B8 -1.0(11) . .
B7 B11 B12 B8 37.3(8) . .
B6 B11 B12 B8 -63.7(10) . .
B10 B11 B12 B8 -100.5(9) . .
Br11 B11 B12 B8 148.9(8) . .
B2 B11 B12 B9 62.9(10) . .
B7 B11 B12 B9 101.3(9) . .
B6 B11 B12 B9 0.3(10) . .
B10 B11 B12 B9 -36.6(8) . .
Br11 B11 B12 B9 -147.2(8) . .
B2 B11 B12 B7 -38.3(7) . .
B6 B11 B12 B7 -101.0(9) . .
B10 B11 B12 B7 -137.8(9) . .
Br11 B11 B12 B7 111.5(9) . .
B2 B11 B12 B10 99.5(9) . .
B7 B11 B12 B10 137.8(9) . .
B6 B11 B12 B10 36.8(7) . .
Br11 B11 B12 B10 -110.6(9) . .
B2 B11 B12 Br12 -150.0(7) . .
B7 B11 B12 Br12 -111.7(9) . .
B6 B11 B12 Br12 147.3(7) . .
B10 B11 B12 Br12 110.4(9) . .
Br11 B11 B12 Br12 -0.2(12) . .
O2 Cs1 O1 C2 130(4) . .
Br2 Cs1 O1 C2 -112(3) 1_655 .
Br6 Cs1 O1 C2 -14(3) 2_656 .
Br5 Cs1 O1 C2 102(3) . .
Br10 Cs1 O1 C2 21(3) 2_656 .
Br9 Cs1 O1 C2 127(3) . .
Br7 Cs1 O1 C2 -136(3) 1_655 .
Br10 Cs1 O1 C2 67(3) . .
Br11 Cs1 O1 C2 -40(3) 2_656 .
Cs1 O1 C2 C4 -160(3) . .
Cs1 O1 C2 C3 26(4) . .
O1 Cs1 O2 C5 -52(4) . .
Br2 Cs1 O2 C5 -163(2) 1_655 .
Br6 Cs1 O2 C5 95(2) 2_656 .
Br5 Cs1 O2 C5 -26(2) . .
Br10 Cs1 O2 C5 55(2) 2_656 .
Br9 Cs1 O2 C5 -49(2) . .
Br7 Cs1 O2 C5 -150(2) 1_655 .
Br10 Cs1 O2 C5 13(2) . .
Br11 Cs1 O2 C5 118(2) 2_656 .
Cs1 O2 C5 C7 111(3) . .
Cs1 O2 C5 C6 -69(3) . .
